data_1556176
loop_
_publ_author_name
'Parella, Ramarao'
'Gopalakrishnan, Bojan'
'Babu, Srinivasarao Arulananda'

_publ_section_title
;
 Auxiliary-enabled Pd-catalyzed direct arylation of methylene C(sp3)-H
 bond of cyclopropanes: highly diastereoselective assembling of di- and
 trisubstituted cyclopropanecarboxamides.
;
_journal_issue 13
_journal_name_full 'Organic letters'
_journal_page_first 3238
_journal_page_last 3241
_journal_paper_doi 10.1021/ol4012212
_journal_volume 15
_journal_year 2013
_chemical_formula_moiety 'C25 H19 N3 O3'
_chemical_formula_sum 'C25 H19 N3 O3'
_chemical_formula_weight 409.43
_space_group_crystal_system monoclinic
_space_group_IT_number 15
_space_group_name_Hall '-C 2yc'
_space_group_name_H-M_alt 'C 1 2/c 1'
_atom_sites_solution_hydrogens geom
_atom_sites_solution_primary direct
_atom_sites_solution_secondary difmap
_audit_creation_date 2013-04-14T20:14:03-00:00
_audit_creation_method 'WinGX routine CIF_UPDATE'
_cell_angle_alpha 90
_cell_angle_beta 94.540(3)
_cell_angle_gamma 90
_cell_formula_units_Z 8
_cell_length_a 18.0952(9)
_cell_length_b 10.2372(5)
_cell_length_c 21.8977(10)
_cell_measurement_temperature 298
_cell_volume 4043.7(3)
_computing_molecular_graphics
;
O. V. Dolomanov, L. J. Bourhis, R. J. Gildea, J. A. K. Howard and H. Puschmann,
OLEX2: a complete structure solution, refinement and analysis program.
        J. Appl. Cryst. (2009). 42, 339-341.
;
_computing_publication_material
;
O. V. Dolomanov, L. J. Bourhis, R. J. Gildea, J. A. K. Howard and H. Puschmann,
OLEX2: a complete structure solution, refinement and analysis program.
        J. Appl. Cryst. (2009). 42, 339-341.
;
_computing_structure_refinement
;
        SHELXL, G.M. Sheldrick, Acta Cryst.
        2008). A64, 112-122
;
_computing_structure_solution 'SHELXS-97 (Sheldrick, 1990)'
_diffrn_ambient_temperature 298
_diffrn_measured_fraction_theta_full 0.996
_diffrn_measured_fraction_theta_max 0.996
_diffrn_radiation_monochromator graphite
_diffrn_radiation_type MoK\a
_diffrn_radiation_wavelength 0.71073
_diffrn_reflns_av_R_equivalents 0.0509
_diffrn_reflns_limit_h_max 21
_diffrn_reflns_limit_h_min -21
_diffrn_reflns_limit_k_max 12
_diffrn_reflns_limit_k_min -11
_diffrn_reflns_limit_l_max 26
_diffrn_reflns_limit_l_min -26
_diffrn_reflns_number 19097
_diffrn_reflns_theta_full 25.05
_diffrn_reflns_theta_max 25.05
_diffrn_reflns_theta_min 1.87
_diffrn_source 'fine-focus sealed tube'
_exptl_absorpt_coefficient_mu 0.09
_exptl_absorpt_correction_T_max 0.7452
_exptl_absorpt_correction_T_min 0.6814
_exptl_absorpt_correction_type multi-scan
_exptl_absorpt_process_details
;
        SADABS-2008/1 (Bruker,2008) was used for absorption correction.
        R(int) was 0.0671 before and 0.0553 after correction.
        The Ratio of minimum to maximum transmission is 0.9144.
        The \l/2 correction factor is 0.0015.
;
_exptl_crystal_density_diffrn 1.345
_exptl_crystal_density_method 'not measured'
_exptl_crystal_F_000 1712
_exptl_crystal_size_max 0.3
_exptl_crystal_size_mid 0.3
_exptl_crystal_size_min 0.3
_refine_diff_density_max 0.133
_refine_diff_density_min -0.169
_refine_diff_density_rms 0.039
_refine_ls_extinction_method none
_refine_ls_goodness_of_fit_ref 1.021
_refine_ls_hydrogen_treatment mixed
_refine_ls_matrix_type full
_refine_ls_number_parameters 288
_refine_ls_number_reflns 3570
_refine_ls_number_restraints 0
_refine_ls_restrained_S_all 1.021
_refine_ls_R_factor_all 0.099
_refine_ls_R_factor_gt 0.0488
_refine_ls_shift/su_max 0
_refine_ls_shift/su_mean 0
_refine_ls_structure_factor_coef Fsqd
_refine_ls_weighting_details 'calc w=1/[\s^2^(Fo^2^)+(0.0547P)^2^+0.2496P] where P=(Fo^2^+2Fc^2^)/3'
_refine_ls_weighting_scheme calc
_refine_ls_wR_factor_gt 0.1011
_refine_ls_wR_factor_ref 0.1225
_reflns_number_gt 2097
_reflns_number_total 3570
_reflns_threshold_expression >2sigma(I)
_cod_data_source_file ol4012212_si_003.cif
_cod_data_source_block sci143_pr1207b2recoll_0m
_cod_database_code 1556176

loop_
_space_group_symop_id
_space_group_symop_operation_xyz
1 'x, y, z'
2 '-x, y, -z+1/2'
3 'x+1/2, y+1/2, z'
4 '-x+1/2, y+1/2, -z+1/2'
5 '-x, -y, -z'
6 'x, -y, z-1/2'
7 '-x+1/2, -y+1/2, -z'
8 'x+1/2, -y+1/2, z-1/2'

loop_
_atom_site_label
_atom_site_type_symbol
_atom_site_fract_x
_atom_site_fract_y
_atom_site_fract_z
_atom_site_U_iso_or_equiv
_atom_site_adp_type
_atom_site_occupancy
_atom_site_symmetry_multiplicity
_atom_site_calc_flag
_atom_site_refinement_flags
O1 O 0.27533(11) 0.2342(2) 0.19656(9) 0.0975(7) Uani 1 1 d .
O2 O 0.11198(8) 0.45684(15) 0.44252(7) 0.0639(5) Uani 1 1 d .
N1 N 0.33134(10) 0.73140(17) 0.43345(9) 0.0581(5) Uani 1 1 d .
C2 C 0.08952(11) 0.6408(2) 0.37641(10) 0.0446(5) Uani 1 1 d .
N2 N 0.20467(9) 0.60377(17) 0.43305(8) 0.0502(5) Uani 1 1 d .
H2A H 0.2148 0.6738 0.4137 0.06 Uiso 1 1 calc R
C1 C 0.00975(11) 0.6093(2) 0.36045(10) 0.0466(6) Uani 1 1 d .
O3 O 0.26115(11) 0.4396(2) 0.18174(11) 0.1125(8) Uani 1 1 d .
N3 N 0.24332(12) 0.3376(2) 0.20413(10) 0.0747(6) Uani 1 1 d .
C3 C 0.18003(12) 0.3361(2) 0.24208(10) 0.0529(6) Uani 1 1 d .
C4 C 0.14958(11) 0.4536(2) 0.25712(9) 0.0498(6) Uani 1 1 d .
H4 H 0.1677 0.5311 0.242 0.06 Uiso 1 1 calc R
C5 C 0.09181(11) 0.4558(2) 0.29498(9) 0.0458(5) Uani 1 1 d .
C6 C 0.06472(10) 0.58610(19) 0.31382(9) 0.0457(5) Uani 1 1 d .
H6 H 0.0627 0.6514 0.281 0.055 Uiso 1 1 calc R
C7 C 0.13509(12) 0.5579(2) 0.42084(9) 0.0469(5) Uani 1 1 d .
C8 C 0.26279(11) 0.5550(2) 0.47238(9) 0.0451(5) Uani 1 1 d .
C9 C 0.33011(11) 0.6268(2) 0.47182(9) 0.0450(5) Uani 1 1 d .
C10 C 0.39257(12) 0.5873(2) 0.51004(10) 0.0507(6) Uani 1 1 d .
C11 C 0.45736(12) 0.6619(2) 0.50756(11) 0.0616(7) Uani 1 1 d .
H11 H 0.4998 0.6394 0.532 0.074 Uiso 1 1 calc R
C12 C 0.45846(14) 0.7661(2) 0.46987(12) 0.0707(7) Uani 1 1 d .
H12 H 0.5012 0.816 0.468 0.085 Uiso 1 1 calc R
C13 C 0.39376(15) 0.7968(2) 0.43379(12) 0.0687(7) Uani 1 1 d .
H13 H 0.395 0.8689 0.4081 0.082 Uiso 1 1 calc R
C14 C 0.38667(13) 0.4768(3) 0.54764(10) 0.0662(7) Uani 1 1 d .
H14 H 0.4272 0.4499 0.5733 0.079 Uiso 1 1 calc R
C15 C 0.32188(14) 0.4092(2) 0.54657(11) 0.0674(7) Uani 1 1 d .
H15 H 0.319 0.3356 0.5712 0.081 Uiso 1 1 calc R
C16 C 0.25906(12) 0.4481(2) 0.50906(10) 0.0583(6) Uani 1 1 d .
H16 H 0.2151 0.4011 0.5093 0.07 Uiso 1 1 calc R
C17 C -0.04597(11) 0.7164(2) 0.35312(9) 0.0449(5) Uani 1 1 d .
C18 C -0.11568(12) 0.7008(2) 0.37276(11) 0.0620(7) Uani 1 1 d .
H18 H -0.1287 0.621 0.3891 0.074 Uiso 1 1 calc R
C19 C -0.16668(14) 0.8009(3) 0.36869(12) 0.0750(8) Uani 1 1 d .
H19 H -0.2135 0.7876 0.3823 0.09 Uiso 1 1 calc R
C20 C -0.14951(14) 0.9191(3) 0.34497(11) 0.0690(7) Uani 1 1 d .
H20 H -0.1842 0.9863 0.3421 0.083 Uiso 1 1 calc R
C21 C -0.08018(14) 0.9372(2) 0.32536(11) 0.0679(7) Uani 1 1 d .
H21 H -0.0674 1.0177 0.3095 0.081 Uiso 1 1 calc R
C22 C -0.02922(13) 0.8369(2) 0.32892(10) 0.0590(6) Uani 1 1 d .
H22 H 0.0173 0.8503 0.3148 0.071 Uiso 1 1 calc R
C23 C 0.06567(13) 0.3376(2) 0.31519(10) 0.0600(6) Uani 1 1 d .
H23 H 0.0261 0.3369 0.3398 0.072 Uiso 1 1 calc R
C24 C 0.09723(15) 0.2204(2) 0.29944(12) 0.0687(7) Uani 1 1 d .
H24 H 0.0788 0.1421 0.3135 0.082 Uiso 1 1 calc R
C25 C 0.15556(14) 0.2193(2) 0.26316(12) 0.0641(7) Uani 1 1 d .
H25 H 0.1779 0.1413 0.2531 0.077 Uiso 1 1 calc R
H2 H 0.1032(10) 0.7279(18) 0.3760(8) 0.041(5) Uiso 1 1 d .
H1 H -0.0054(10) 0.5347(18) 0.3806(8) 0.046(6) Uiso 1 1 d .

loop_
_atom_site_aniso_label
_atom_site_aniso_U_11
_atom_site_aniso_U_22
_atom_site_aniso_U_33
_atom_site_aniso_U_23
_atom_site_aniso_U_13
_atom_site_aniso_U_12
O1 0.0967(15) 0.0990(14) 0.0990(15) -0.0197(12) 0.0226(11) 0.0438(12)
O2 0.0548(10) 0.0598(10) 0.0758(11) 0.0177(9) -0.0029(8) -0.0126(8)
N1 0.0530(13) 0.0503(11) 0.0713(14) 0.0057(10) 0.0075(10) -0.0030(10)
C2 0.0412(14) 0.0413(13) 0.0515(14) -0.0011(11) 0.0051(10) -0.0002(11)
N2 0.0399(11) 0.0511(10) 0.0594(12) 0.0104(9) 0.0021(9) -0.0035(9)
C1 0.0412(14) 0.0464(13) 0.0532(14) 0.0020(11) 0.0095(11) -0.0023(11)
O3 0.1201(18) 0.0851(15) 0.143(2) -0.0177(14) 0.0787(15) -0.0084(13)
N3 0.0728(16) 0.0754(16) 0.0775(16) -0.0236(14) 0.0153(13) 0.0092(14)
C3 0.0516(15) 0.0538(15) 0.0536(14) -0.0122(12) 0.0051(11) 0.0069(12)
C4 0.0512(14) 0.0462(12) 0.0524(13) -0.0038(11) 0.0067(11) 0.0025(11)
C5 0.0465(13) 0.0461(12) 0.0441(12) -0.0012(11) -0.0007(10) 0.0018(11)
C6 0.0456(13) 0.0463(12) 0.0455(12) 0.0010(10) 0.0062(10) 0.0051(10)
C7 0.0452(14) 0.0478(13) 0.0482(13) -0.0036(11) 0.0065(11) -0.0013(11)
C8 0.0407(13) 0.0485(12) 0.0461(13) 0.0010(11) 0.0031(10) 0.0035(11)
C9 0.0418(14) 0.0458(12) 0.0477(13) -0.0054(11) 0.0058(10) 0.0000(11)
C10 0.0443(14) 0.0592(14) 0.0490(13) -0.0065(12) 0.0054(11) 0.0005(12)
C11 0.0439(15) 0.0834(18) 0.0572(15) -0.0114(14) 0.0021(11) -0.0018(13)
C12 0.0532(17) 0.0771(18) 0.0827(19) -0.0094(16) 0.0102(15) -0.0174(14)
C13 0.0617(17) 0.0592(15) 0.0859(19) 0.0077(14) 0.0107(15) -0.0146(14)
C14 0.0545(16) 0.0879(18) 0.0553(15) 0.0074(14) -0.0011(12) 0.0065(15)
C15 0.0617(17) 0.0747(17) 0.0651(16) 0.0237(14) 0.0017(13) 0.0012(14)
C16 0.0501(15) 0.0664(15) 0.0588(14) 0.0099(13) 0.0066(12) -0.0061(12)
C17 0.0413(13) 0.0501(13) 0.0433(13) -0.0035(11) 0.0036(10) 0.0030(11)
C18 0.0499(15) 0.0588(14) 0.0793(18) 0.0013(13) 0.0173(13) 0.0034(13)
C19 0.0533(17) 0.0827(19) 0.092(2) -0.0008(17) 0.0231(14) 0.0143(15)
C20 0.0659(19) 0.0716(18) 0.0695(17) -0.0043(14) 0.0059(14) 0.0243(14)
C21 0.0687(18) 0.0596(15) 0.0755(18) 0.0112(13) 0.0067(14) 0.0134(14)
C22 0.0508(15) 0.0635(16) 0.0634(15) 0.0083(13) 0.0092(12) 0.0099(12)
C23 0.0643(16) 0.0564(15) 0.0603(15) -0.0042(12) 0.0117(12) -0.0023(12)
C24 0.084(2) 0.0487(14) 0.0735(18) 0.0020(13) 0.0037(15) -0.0045(14)
C25 0.0764(19) 0.0473(14) 0.0673(17) -0.0131(13) -0.0022(14) 0.0107(13)

loop_
_atom_type_symbol
_atom_type_description
_atom_type_scat_dispersion_real
_atom_type_scat_dispersion_imag
_atom_type_scat_source
C C 0.0033 0.0016 'International Tables Vol C Tables 4.2.6.8 and 6.1.1.4'
H H 0 0 'International Tables Vol C Tables 4.2.6.8 and 6.1.1.4'
N N 0.0061 0.0033 'International Tables Vol C Tables 4.2.6.8 and 6.1.1.4'
O O 0.0106 0.006 'International Tables Vol C Tables 4.2.6.8 and 6.1.1.4'

loop_
_geom_angle_atom_site_label_1
_geom_angle_atom_site_label_2
_geom_angle_atom_site_label_3
_geom_angle
C13 N1 C9 117.0(2)
C1 C2 C6 59.80(13)
C1 C2 H2 117.4(11)
C6 C2 H2 114.0(12)
C7 C2 C1 120.30(19)
C7 C2 C6 119.27(18)
C7 C2 H2 114.9(12)
C7 N2 H2A 115
C7 N2 C8 129.93(18)
C8 N2 H2A 115
C2 C1 C6 60.83(13)
C2 C1 H1 112.4(11)
C6 C1 H1 115.4(11)
C17 C1 C2 119.97(19)
C17 C1 C6 121.53(19)
C17 C1 H1 115.5(11)
O1 N3 C3 117.8(2)
O3 N3 O1 123.2(2)
O3 N3 C3 119.0(2)
C4 C3 N3 118.2(2)
C25 C3 N3 119.3(2)
C25 C3 C4 122.5(2)
C3 C4 H4 120.2
C3 C4 C5 119.6(2)
C5 C4 H4 120.2
C4 C5 C6 117.45(18)
C23 C5 C4 118.0(2)
C23 C5 C6 124.45(19)
C2 C6 H6 113.7
C1 C6 C2 59.38(13)
C1 C6 H6 113.7
C5 C6 C2 120.05(18)
C5 C6 C1 125.48(18)
C5 C6 H6 113.7
O2 C7 C2 123.1(2)
O2 C7 N2 123.9(2)
N2 C7 C2 112.97(19)
N2 C8 C9 114.37(18)
C16 C8 N2 125.49(19)
C16 C8 C9 120.14(19)
N1 C9 C8 117.84(19)
N1 C9 C10 122.65(19)
C10 C9 C8 119.5(2)
C11 C10 C9 116.9(2)
C11 C10 C14 124.2(2)
C14 C10 C9 118.9(2)
C10 C11 H11 119.8
C12 C11 C10 120.4(2)
C12 C11 H11 119.8
C11 C12 H12 120.9
C11 C12 C13 118.2(2)
C13 C12 H12 120.9
N1 C13 C12 124.9(2)
N1 C13 H13 117.6
C12 C13 H13 117.6
C10 C14 H14 119.9
C15 C14 C10 120.3(2)
C15 C14 H14 119.9
C14 C15 H15 119.3
C14 C15 C16 121.4(2)
C16 C15 H15 119.3
C8 C16 C15 119.8(2)
C8 C16 H16 120.1
C15 C16 H16 120.1
C18 C17 C1 120.74(19)
C18 C17 C22 117.2(2)
C22 C17 C1 122.00(19)
C17 C18 H18 119.3
C17 C18 C19 121.4(2)
C19 C18 H18 119.3
C18 C19 H19 119.5
C20 C19 C18 120.9(2)
C20 C19 H19 119.5
C19 C20 H20 120.6
C19 C20 C21 118.8(2)
C21 C20 H20 120.6
C20 C21 H21 119.8
C20 C21 C22 120.4(2)
C22 C21 H21 119.8
C17 C22 H22 119.4
C21 C22 C17 121.3(2)
C21 C22 H22 119.4
C5 C23 H23 119.3
C24 C23 C5 121.3(2)
C24 C23 H23 119.3
C23 C24 H24 119.9
C25 C24 C23 120.2(2)
C25 C24 H24 119.9
C3 C25 C24 118.3(2)
C3 C25 H25 120.9
C24 C25 H25 120.9

loop_
_geom_bond_atom_site_label_1
_geom_bond_atom_site_label_2
_geom_bond_distance
O1 N3 1.224(2)
O2 C7 1.225(2)
N1 C9 1.363(3)
N1 C13 1.312(3)
C2 C1 1.493(3)
C2 C6 1.515(3)
C2 C7 1.490(3)
C2 H2 0.925(18)
N2 H2A 0.86
N2 C7 1.351(2)
N2 C8 1.398(2)
C1 C6 1.500(3)
C1 C17 1.490(3)
C1 H1 0.935(18)
O3 N3 1.208(2)
N3 C3 1.467(3)
C3 C4 1.374(3)
C3 C25 1.367(3)
C4 H4 0.93
C4 C5 1.385(3)
C5 C6 1.491(3)
C5 C23 1.385(3)
C6 H6 0.98
C8 C9 1.424(3)
C8 C16 1.362(3)
C9 C10 1.411(3)
C10 C11 1.404(3)
C10 C14 1.408(3)
C11 H11 0.93
C11 C12 1.349(3)
C12 H12 0.93
C12 C13 1.395(3)
C13 H13 0.93
C14 H14 0.93
C14 C15 1.360(3)
C15 H15 0.93
C15 C16 1.406(3)
C16 H16 0.93
C17 C18 1.374(3)
C17 C22 1.386(3)
C18 H18 0.93
C18 C19 1.377(3)
C19 H19 0.93
C19 C20 1.362(3)
C20 H20 0.93
C20 C21 1.370(3)
C21 H21 0.93
C21 C22 1.378(3)
C22 H22 0.93
C23 H23 0.93
C23 C24 1.384(3)
C24 H24 0.93
C24 C25 1.370(3)
C25 H25 0.93
